data_1508771
loop_
_publ_author_name
'M\"uller, Christian H'
'Fr\"ohlich, Roland'
'Daniliuc, Constantin G.'
'Hennecke, Ulrich'

_publ_section_title
;
 Efficient Synthesis of Chiral 2,2'-Bipyrrolidines by an anti-Selective
 Alkene Diamination.
;
_journal_issue 23
_journal_name_full 'Organic letters'
_journal_page_first 5944
_journal_page_last 5947
_journal_paper_doi 10.1021/ol302855z
_journal_volume 14
_journal_year 2012
_chemical_formula_sum 'C20 H22 Br2 N2'
_chemical_formula_weight 450.22
_space_group_IT_number 14
_symmetry_cell_setting monoclinic
_symmetry_space_group_name_Hall '-P 2ybc'
_symmetry_space_group_name_H-M 'P 1 21/c 1'
_atom_sites_solution_hydrogens geom
_atom_sites_solution_primary direct
_atom_sites_solution_secondary difmap
_audit_creation_method SHELXL-97
_cell_angle_alpha 90.00
_cell_angle_beta 103.939(2)
_cell_angle_gamma 90.00
_cell_formula_units_Z 8
_cell_length_a 15.0501(6)
_cell_length_b 30.2465(8)
_cell_length_c 8.6794(2)
_cell_measurement_reflns_used 6690
_cell_measurement_temperature 223(2)
_cell_measurement_theta_max 68.25
_cell_measurement_theta_min 0.88
_cell_volume 3834.6(2)
_computing_cell_refinement 'Collect (Nonius B.V., 1998)'
_computing_data_collection 'Collect (Nonius B.V., 1998)'
_computing_data_reduction 'Denzo-SMN (Otwinowski & Minor, 1997)'
_computing_molecular_graphics 'XP (BrukerAXS, 2000)'
_computing_publication_material 'SHELXL-97 (Sheldrick, 1997)'
_computing_structure_refinement 'SHELXL-97 (Sheldrick, 1997)'
_computing_structure_solution 'SHELXS-97 (Sheldrick, 1990)'
_diffrn_ambient_temperature 223(2)
_diffrn_measured_fraction_theta_full 0.959
_diffrn_measured_fraction_theta_max 0.959
_diffrn_measurement_device_type 'Nonius KappaCCD APEXII'
_diffrn_measurement_method '\w and \f scans'
_diffrn_radiation_monochromator graphite
_diffrn_radiation_source 'fine-focus sealed tube'
_diffrn_radiation_type CuK\a
_diffrn_radiation_wavelength 1.54178
_diffrn_reflns_av_R_equivalents 0.073
_diffrn_reflns_av_sigmaI/netI 0.0477
_diffrn_reflns_limit_h_max 17
_diffrn_reflns_limit_h_min -17
_diffrn_reflns_limit_k_max 35
_diffrn_reflns_limit_k_min -36
_diffrn_reflns_limit_l_max 10
_diffrn_reflns_limit_l_min -10
_diffrn_reflns_number 45638
_diffrn_reflns_theta_full 66.79
_diffrn_reflns_theta_max 66.79
_diffrn_reflns_theta_min 2.92
_exptl_absorpt_coefficient_mu 5.374
_exptl_absorpt_correction_T_max 0.7749
_exptl_absorpt_correction_T_min 0.5417
_exptl_absorpt_correction_type multi-scan
_exptl_absorpt_process_details 'Denzo (otwinowski, Borek, Majewski & Minor, 2003)'
_exptl_crystal_colour colourless
_exptl_crystal_density_diffrn 1.560
_exptl_crystal_density_method 'not measured'
_exptl_crystal_description plate
_exptl_crystal_F_000 1808
_exptl_crystal_size_max 0.13
_exptl_crystal_size_mid 0.07
_exptl_crystal_size_min 0.05
_refine_diff_density_max 0.626
_refine_diff_density_min -0.524
_refine_diff_density_rms 0.082
_refine_ls_extinction_method none
_refine_ls_goodness_of_fit_ref 1.047
_refine_ls_hydrogen_treatment constr
_refine_ls_matrix_type full
_refine_ls_number_parameters 433
_refine_ls_number_reflns 6529
_refine_ls_number_restraints 0
_refine_ls_restrained_S_all 1.047
_refine_ls_R_factor_all 0.0656
_refine_ls_R_factor_gt 0.0465
_refine_ls_shift/su_max 0.001
_refine_ls_shift/su_mean 0.000
_refine_ls_structure_factor_coef Fsqd
_refine_ls_weighting_details 'calc w=1/[\s^2^(Fo^2^)+(0.0522P)^2^+3.2347P] where P=(Fo^2^+2Fc^2^)/3'
_refine_ls_weighting_scheme calc
_refine_ls_wR_factor_gt 0.1083
_refine_ls_wR_factor_ref 0.1189
_reflns_number_gt 4972
_reflns_number_total 6529
_reflns_threshold_expression >2sigma(I)
_cod_data_source_file ol302855z_si_001.cif
_cod_data_source_block stu6059
_cod_original_sg_symbol_H-M P21/c
_cod_database_code 1508771

loop_
_symmetry_equiv_pos_as_xyz
'x, y, z'
'-x, y+1/2, -z+1/2'
'-x, -y, -z'
'x, -y-1/2, z-1/2'

loop_
_atom_site_label
_atom_site_type_symbol
_atom_site_fract_x
_atom_site_fract_y
_atom_site_fract_z
_atom_site_U_iso_or_equiv
_atom_site_adp_type
_atom_site_occupancy
_atom_site_symmetry_multiplicity
_atom_site_calc_flag
_atom_site_refinement_flags
N1A N 0.0787(3) 0.14232(11) 0.2255(4) 0.0556(9) Uani 1 1 d .
C2A C -0.0121(3) 0.12191(14) 0.1756(6) 0.0562(11) Uani 1 1 d .
H2A H -0.0096 0.0910 0.2141 0.067 Uiso 1 1 calc R
C3A C -0.0691(4) 0.15016(17) 0.2625(7) 0.0761(14) Uani 1 1 d .
H3A1 H -0.1338 0.1502 0.2057 0.091 Uiso 1 1 calc R
H3A2 H -0.0636 0.1394 0.3708 0.091 Uiso 1 1 calc R
C4A C -0.0278(4) 0.19599(18) 0.2635(7) 0.0788(15) Uani 1 1 d .
H4A1 H -0.0394 0.2138 0.3509 0.095 Uiso 1 1 calc R
H4A2 H -0.0528 0.2114 0.1630 0.095 Uiso 1 1 calc R
C5A C 0.0743(3) 0.18713(14) 0.2863(6) 0.0634(12) Uani 1 1 d .
H5A1 H 0.1018 0.2084 0.2264 0.076 Uiso 1 1 calc R
H5A2 H 0.1062 0.1889 0.3988 0.076 Uiso 1 1 calc R
C11A C 0.1605(3) 0.12001(14) 0.2528(5) 0.0504(10) Uani 1 1 d .
C12A C 0.1659(3) 0.07433(14) 0.2328(6) 0.0588(11) Uani 1 1 d .
H12A H 0.1121 0.0581 0.1924 0.071 Uiso 1 1 calc R
C13A C 0.2497(3) 0.05260(15) 0.2718(6) 0.0632(12) Uani 1 1 d .
H13A H 0.2517 0.0218 0.2580 0.076 Uiso 1 1 calc R
C14A C 0.3288(3) 0.07532(15) 0.3296(5) 0.0561(11) Uani 1 1 d .
C15A C 0.3266(3) 0.12072(15) 0.3450(5) 0.0571(11) Uani 1 1 d .
H15A H 0.3813 0.1366 0.3813 0.068 Uiso 1 1 calc R
C16A C 0.2431(3) 0.14274(14) 0.3064(5) 0.0564(11) Uani 1 1 d .
H16A H 0.2421 0.1737 0.3166 0.068 Uiso 1 1 calc R
Br1A Br 0.44261(4) 0.045057(19) 0.38383(6) 0.07284(18) Uani 1 1 d .
N1B N 0.0135(2) 0.10576(10) -0.0940(4) 0.0501(8) Uani 1 1 d .
C2B C -0.0509(3) 0.12306(13) -0.0052(5) 0.0514(10) Uani 1 1 d .
H2B H -0.0691 0.1536 -0.0400 0.062 Uiso 1 1 calc R
C3B C -0.1330(3) 0.09201(16) -0.0558(7) 0.0704(14) Uani 1 1 d .
H3B1 H -0.1658 0.0890 0.0284 0.085 Uiso 1 1 calc R
H3B2 H -0.1756 0.1027 -0.1525 0.085 Uiso 1 1 calc R
C4B C -0.0892(3) 0.04847(16) -0.0853(7) 0.0712(13) Uani 1 1 d .
H4B1 H -0.0639 0.0328 0.0146 0.085 Uiso 1 1 calc R
H4B2 H -0.1335 0.0293 -0.1557 0.085 Uiso 1 1 calc R
C5B C -0.0140(3) 0.06275(14) -0.1634(6) 0.0649(12) Uani 1 1 d .
H5B1 H 0.0373 0.0419 -0.1397 0.078 Uiso 1 1 calc R
H5B2 H -0.0370 0.0650 -0.2788 0.078 Uiso 1 1 calc R
C11B C 0.0734(3) 0.13190(13) -0.1532(5) 0.0479(10) Uani 1 1 d .
C12B C 0.0910(3) 0.17593(13) -0.1040(5) 0.0547(10) Uani 1 1 d .
H12B H 0.0593 0.1887 -0.0340 0.066 Uiso 1 1 calc R
C13B C 0.1545(3) 0.20067(14) -0.1579(5) 0.0571(11) Uani 1 1 d .
H13B H 0.1666 0.2300 -0.1229 0.069 Uiso 1 1 calc R
C14B C 0.2002(3) 0.18282(14) -0.2621(5) 0.0541(11) Uani 1 1 d .
C15B C 0.1824(3) 0.14016(15) -0.3165(5) 0.0551(11) Uani 1 1 d .
H15B H 0.2120 0.1284 -0.3910 0.066 Uiso 1 1 calc R
C16B C 0.1202(3) 0.11472(13) -0.2603(5) 0.0500(10) Uani 1 1 d .
H16B H 0.1095 0.0853 -0.2950 0.060 Uiso 1 1 calc R
Br1B Br 0.28807(4) 0.218173(18) -0.33216(6) 0.07178(18) Uani 1 1 d .
N1C N 0.5359(2) 0.08554(10) 0.9791(4) 0.0440(7) Uani 1 1 d .
C2C C 0.4735(3) 0.11623(13) 1.0332(5) 0.0456(9) Uani 1 1 d .
H2C H 0.4818 0.1134 1.1495 0.055 Uiso 1 1 calc R
C3C C 0.3790(3) 0.09913(15) 0.9484(5) 0.0536(10) Uani 1 1 d .
H3C1 H 0.3586 0.0757 1.0099 0.064 Uiso 1 1 calc R
H3C2 H 0.3337 0.1230 0.9299 0.064 Uiso 1 1 calc R
C4C C 0.3937(3) 0.08135(15) 0.7924(5) 0.0543(11) Uani 1 1 d .
H4C1 H 0.3464 0.0598 0.7450 0.065 Uiso 1 1 calc R
H4C2 H 0.3938 0.1053 0.7164 0.065 Uiso 1 1 calc R
C5C C 0.4874(3) 0.05959(14) 0.8429(5) 0.0523(10) Uani 1 1 d .
H5C1 H 0.4818 0.0287 0.8729 0.063 Uiso 1 1 calc R
H5C2 H 0.5193 0.0607 0.7570 0.063 Uiso 1 1 calc R
C11C C 0.6159(3) 0.07003(12) 1.0757(5) 0.0432(9) Uani 1 1 d .
C12C C 0.6574(3) 0.09042(13) 1.2204(5) 0.0504(10) Uani 1 1 d .
H12C H 0.6315 0.1163 1.2508 0.060 Uiso 1 1 calc R
C13C C 0.7357(3) 0.07307(14) 1.3191(5) 0.0536(10) Uani 1 1 d .
H13C H 0.7615 0.0866 1.4173 0.064 Uiso 1 1 calc R
C14C C 0.7759(3) 0.03583(14) 1.2732(5) 0.0537(10) Uani 1 1 d .
C15C C 0.7385(3) 0.01584(14) 1.1310(5) 0.0522(10) Uani 1 1 d .
H15C H 0.7665 -0.0093 1.1002 0.063 Uiso 1 1 calc R
C16C C 0.6598(3) 0.03256(13) 1.0330(5) 0.0474(9) Uani 1 1 d .
H16C H 0.6349 0.0186 0.9354 0.057 Uiso 1 1 calc R
Br1C Br 0.88525(4) 0.01316(2) 1.40942(7) 0.0808(2) Uani 1 1 d .
N1D N 0.5796(2) 0.18091(10) 1.0302(4) 0.0458(8) Uani 1 1 d .
C2D C 0.4845(3) 0.16514(13) 0.9899(5) 0.0469(9) Uani 1 1 d .
H2D H 0.4575 0.1696 0.8752 0.056 Uiso 1 1 calc R
C3D C 0.4377(3) 0.19612(14) 1.0867(5) 0.0551(11) Uani 1 1 d .
H3D1 H 0.4157 0.2231 1.0270 0.066 Uiso 1 1 calc R
H3D2 H 0.3861 0.1814 1.1158 0.066 Uiso 1 1 calc R
C4D C 0.5131(3) 0.20647(16) 1.2324(5) 0.0600(12) Uani 1 1 d .
H4D1 H 0.5207 0.1824 1.3101 0.072 Uiso 1 1 calc R
H4D2 H 0.5004 0.2340 1.2828 0.072 Uiso 1 1 calc R
C5D C 0.5971(3) 0.21110(14) 1.1656(5) 0.0552(11) Uani 1 1 d .
H5D1 H 0.6038 0.2416 1.1317 0.066 Uiso 1 1 calc R
H5D2 H 0.6527 0.2026 1.2447 0.066 Uiso 1 1 calc R
C11D C 0.6336(3) 0.18193(12) 0.9227(5) 0.0450(9) Uani 1 1 d .
C12D C 0.6110(3) 0.15869(13) 0.7780(5) 0.0502(10) Uani 1 1 d .
H12D H 0.5562 0.1424 0.7517 0.060 Uiso 1 1 calc R
C13D C 0.6672(3) 0.15931(14) 0.6739(5) 0.0527(10) Uani 1 1 d .
H13D H 0.6509 0.1435 0.5779 0.063 Uiso 1 1 calc R
C14D C 0.7478(3) 0.18323(13) 0.7112(5) 0.0518(10) Uani 1 1 d .
C15D C 0.7718(3) 0.20669(14) 0.8506(5) 0.0537(10) Uani 1 1 d .
H15D H 0.8265 0.2231 0.8749 0.064 Uiso 1 1 calc R
C16D C 0.7156(3) 0.20622(13) 0.9553(5) 0.0503(10) Uani 1 1 d .
H16D H 0.7325 0.2225 1.0501 0.060 Uiso 1 1 calc R
Br1D Br 0.82881(4) 0.181771(17) 0.57301(7) 0.07075(18) Uani 1 1 d .

loop_
_atom_site_aniso_label
_atom_site_aniso_U_11
_atom_site_aniso_U_22
_atom_site_aniso_U_33
_atom_site_aniso_U_23
_atom_site_aniso_U_13
_atom_site_aniso_U_12
N1A 0.062(2) 0.0417(19) 0.064(2) -0.0042(17) 0.0171(18) 0.0057(17)
C2A 0.055(3) 0.046(2) 0.074(3) 0.005(2) 0.029(2) 0.002(2)
C3A 0.077(3) 0.073(3) 0.088(4) -0.007(3) 0.037(3) 0.010(3)
C4A 0.086(4) 0.069(3) 0.085(4) -0.017(3) 0.028(3) 0.016(3)
C5A 0.078(3) 0.047(3) 0.066(3) -0.009(2) 0.017(2) 0.008(2)
C11A 0.056(3) 0.046(2) 0.051(2) 0.0018(19) 0.017(2) 0.003(2)
C12A 0.061(3) 0.042(2) 0.071(3) -0.001(2) 0.010(2) 0.001(2)
C13A 0.072(3) 0.046(2) 0.071(3) -0.004(2) 0.014(2) 0.007(2)
C14A 0.060(3) 0.061(3) 0.049(2) 0.002(2) 0.015(2) 0.012(2)
C15A 0.060(3) 0.059(3) 0.053(3) -0.003(2) 0.016(2) -0.003(2)
C16A 0.066(3) 0.042(2) 0.063(3) 0.000(2) 0.020(2) 0.004(2)
Br1A 0.0685(3) 0.0822(4) 0.0649(3) 0.0044(3) 0.0103(3) 0.0223(3)
N1B 0.059(2) 0.0337(17) 0.059(2) -0.0033(15) 0.0163(17) -0.0042(15)
C2B 0.049(2) 0.037(2) 0.069(3) 0.0016(19) 0.016(2) 0.0036(18)
C3B 0.052(3) 0.057(3) 0.100(4) 0.009(3) 0.013(3) -0.003(2)
C4B 0.067(3) 0.050(3) 0.097(4) -0.005(3) 0.021(3) -0.012(2)
C5B 0.079(3) 0.041(2) 0.075(3) -0.005(2) 0.017(3) -0.010(2)
C11B 0.054(2) 0.038(2) 0.047(2) 0.0030(18) 0.0029(19) -0.0009(18)
C12B 0.069(3) 0.039(2) 0.058(3) -0.0016(19) 0.020(2) -0.004(2)
C13B 0.067(3) 0.039(2) 0.060(3) 0.006(2) 0.005(2) -0.007(2)
C14B 0.057(3) 0.052(3) 0.049(2) 0.011(2) 0.004(2) -0.005(2)
C15B 0.060(3) 0.055(3) 0.050(2) 0.002(2) 0.013(2) 0.003(2)
C16B 0.060(3) 0.038(2) 0.052(2) 0.0003(18) 0.014(2) -0.0053(19)
Br1B 0.0671(3) 0.0721(3) 0.0728(3) 0.0207(3) 0.0103(3) -0.0171(3)
N1C 0.0475(19) 0.0392(17) 0.0423(17) -0.0051(14) 0.0047(15) 0.0014(14)
C2C 0.043(2) 0.045(2) 0.050(2) 0.0007(18) 0.0128(18) 0.0013(17)
C3C 0.049(2) 0.054(3) 0.056(2) 0.001(2) 0.011(2) -0.003(2)
C4C 0.052(3) 0.060(3) 0.048(2) -0.003(2) 0.0059(19) -0.005(2)
C5C 0.054(3) 0.052(2) 0.048(2) -0.0054(19) 0.0068(19) -0.005(2)
C11C 0.046(2) 0.036(2) 0.047(2) -0.0024(17) 0.0122(18) -0.0060(17)
C12C 0.052(2) 0.042(2) 0.055(2) -0.0060(19) 0.009(2) 0.0028(19)
C13C 0.053(2) 0.048(2) 0.055(3) -0.009(2) 0.004(2) 0.002(2)
C14C 0.048(2) 0.047(2) 0.063(3) -0.003(2) 0.007(2) 0.0008(19)
C15C 0.053(3) 0.042(2) 0.062(3) -0.006(2) 0.016(2) 0.0018(19)
C16C 0.050(2) 0.044(2) 0.049(2) -0.0075(18) 0.0132(19) -0.0034(18)
Br1C 0.0695(4) 0.0773(4) 0.0813(4) -0.0152(3) -0.0096(3) 0.0271(3)
N1D 0.050(2) 0.0413(18) 0.0483(18) -0.0051(15) 0.0170(15) -0.0015(15)
C2D 0.047(2) 0.049(2) 0.044(2) -0.0016(18) 0.0104(18) 0.0042(18)
C3D 0.061(3) 0.046(2) 0.062(3) 0.000(2) 0.022(2) 0.010(2)
C4D 0.073(3) 0.057(3) 0.055(3) -0.011(2) 0.026(2) 0.004(2)
C5D 0.066(3) 0.046(2) 0.056(2) -0.011(2) 0.019(2) 0.000(2)
C11D 0.052(2) 0.033(2) 0.051(2) 0.0009(17) 0.0136(19) 0.0026(17)
C12D 0.051(2) 0.047(2) 0.055(2) 0.0000(19) 0.016(2) 0.0002(19)
C13D 0.066(3) 0.045(2) 0.049(2) -0.0017(19) 0.017(2) 0.005(2)
C14D 0.060(3) 0.038(2) 0.062(3) 0.008(2) 0.023(2) 0.0103(19)
C15D 0.055(3) 0.042(2) 0.067(3) 0.002(2) 0.021(2) 0.0046(19)
C16D 0.058(3) 0.039(2) 0.055(2) -0.0025(18) 0.016(2) 0.0010(19)
Br1D 0.0828(4) 0.0602(3) 0.0835(4) 0.0026(3) 0.0478(3) 0.0059(3)

loop_
_atom_type_symbol
_atom_type_description
_atom_type_scat_dispersion_real
_atom_type_scat_dispersion_imag
_atom_type_scat_source
C C 0.0181 0.0091 'International Tables Vol C Tables 4.2.6.8 and 6.1.1.4'
H H 0.0000 0.0000 'International Tables Vol C Tables 4.2.6.8 and 6.1.1.4'
N N 0.0311 0.0180 'International Tables Vol C Tables 4.2.6.8 and 6.1.1.4'
Br Br -0.6763 1.2805 'International Tables Vol C Tables 4.2.6.8 and 6.1.1.4'

loop_
_geom_angle_atom_site_label_1
_geom_angle_atom_site_label_2
_geom_angle_atom_site_label_3
_geom_angle
C11A N1A C5A 120.7(4)
C11A N1A C2A 125.2(3)
C5A N1A C2A 112.1(3)
N1A C2A C3A 102.2(4)
N1A C2A C2B 112.9(3)
C3A C2A C2B 111.7(4)
N1A C2A H2A 109.9
C3A C2A H2A 109.9
C2B C2A H2A 109.9
C4A C3A C2A 103.6(4)
C4A C3A H3A1 111.0
C2A C3A H3A1 111.0
C4A C3A H3A2 111.0
C2A C3A H3A2 111.0
H3A1 C3A H3A2 109.0
C3A C4A C5A 103.8(4)
C3A C4A H4A1 111.0
C5A C4A H4A1 111.0
C3A C4A H4A2 111.0
C5A C4A H4A2 111.0
H4A1 C4A H4A2 109.0
N1A C5A C4A 104.4(4)
N1A C5A H5A1 110.9
C4A C5A H5A1 110.9
N1A C5A H5A2 110.9
C4A C5A H5A2 110.9
H5A1 C5A H5A2 108.9
N1A C11A C12A 122.7(4)
N1A C11A C16A 120.3(4)
C12A C11A C16A 117.0(4)
C13A C12A C11A 120.9(4)
C13A C12A H12A 119.5
C11A C12A H12A 119.5
C14A C13A C12A 120.9(4)
C14A C13A H13A 119.6
C12A C13A H13A 119.6
C13A C14A C15A 119.9(4)
C13A C14A Br1A 120.3(3)
C15A C14A Br1A 119.7(4)
C14A C15A C16A 119.6(4)
C14A C15A H15A 120.2
C16A C15A H15A 120.2
C15A C16A C11A 121.6(4)
C15A C16A H16A 119.2
C11A C16A H16A 119.2
C11B N1B C5B 120.3(4)
C11B N1B C2B 124.0(3)
C5B N1B C2B 112.2(3)
N1B C2B C3B 102.7(3)
N1B C2B C2A 113.0(3)
C3B C2B C2A 111.1(4)
N1B C2B H2B 109.9
C3B C2B H2B 109.9
C2A C2B H2B 109.9
C4B C3B C2B 103.1(4)
C4B C3B H3B1 111.1
C2B C3B H3B1 111.1
C4B C3B H3B2 111.1
C2B C3B H3B2 111.1
H3B1 C3B H3B2 109.1
C5B C4B C3B 103.2(4)
C5B C4B H4B1 111.1
C3B C4B H4B1 111.1
C5B C4B H4B2 111.1
C3B C4B H4B2 111.1
H4B1 C4B H4B2 109.1
N1B C5B C4B 103.9(4)
N1B C5B H5B1 111.0
C4B C5B H5B1 111.0
N1B C5B H5B2 111.0
C4B C5B H5B2 111.0
H5B1 C5B H5B2 109.0
N1B C11B C16B 120.8(3)
N1B C11B C12B 121.4(4)
C16B C11B C12B 117.8(4)
C13B C12B C11B 120.4(4)
C13B C12B H12B 119.8
C11B C12B H12B 119.8
C14B C13B C12B 120.5(4)
C14B C13B H13B 119.7
C12B C13B H13B 119.7
C13B C14B C15B 120.5(4)
C13B C14B Br1B 119.0(3)
C15B C14B Br1B 120.5(4)
C14B C15B C16B 119.4(4)
C14B C15B H15B 120.3
C16B C15B H15B 120.3
C15B C16B C11B 121.3(4)
C15B C16B H16B 119.4
C11B C16B H16B 119.4
C11C N1C C5C 120.3(3)
C11C N1C C2C 123.5(3)
C5C N1C C2C 111.4(3)
N1C C2C C3C 102.9(3)
N1C C2C C2D 114.3(3)
C3C C2C C2D 110.4(3)
N1C C2C H2C 109.7
C3C C2C H2C 109.7
C2D C2C H2C 109.7
C4C C3C C2C 103.3(3)
C4C C3C H3C1 111.1
C2C C3C H3C1 111.1
C4C C3C H3C2 111.1
C2C C3C H3C2 111.1
H3C1 C3C H3C2 109.1
C5C C4C C3C 102.7(3)
C5C C4C H4C1 111.2
C3C C4C H4C1 111.2
C5C C4C H4C2 111.2
C3C C4C H4C2 111.2
H4C1 C4C H4C2 109.1
N1C C5C C4C 104.4(3)
N1C C5C H5C1 110.9
C4C C5C H5C1 110.9
N1C C5C H5C2 110.9
C4C C5C H5C2 110.9
H5C1 C5C H5C2 108.9
N1C C11C C12C 122.1(3)
N1C C11C C16C 120.9(3)
C12C C11C C16C 116.9(4)
C13C C12C C11C 121.1(4)
C13C C12C H12C 119.4
C11C C12C H12C 119.4
C12C C13C C14C 119.9(4)
C12C C13C H13C 120.1
C14C C13C H13C 120.1
C15C C14C C13C 120.4(4)
C15C C14C Br1C 120.4(3)
C13C C14C Br1C 119.1(3)
C14C C15C C16C 120.1(4)
C14C C15C H15C 120.0
C16C C15C H15C 120.0
C15C C16C C11C 121.5(4)
C15C C16C H16C 119.2
C11C C16C H16C 119.2
C11D N1D C5D 120.6(3)
C11D N1D C2D 123.1(3)
C5D N1D C2D 111.8(3)
N1D C2D C3D 102.7(3)
N1D C2D C2C 114.1(3)
C3D C2D C2C 111.1(3)
N1D C2D H2D 109.6
C3D C2D H2D 109.6
C2C C2D H2D 109.6
C4D C3D C2D 103.4(3)
C4D C3D H3D1 111.1
C2D C3D H3D1 111.1
C4D C3D H3D2 111.1
C2D C3D H3D2 111.1
H3D1 C3D H3D2 109.0
C3D C4D C5D 103.0(3)
C3D C4D H4D1 111.2
C5D C4D H4D1 111.2
C3D C4D H4D2 111.2
C5D C4D H4D2 111.2
H4D1 C4D H4D2 109.1
N1D C5D C4D 104.1(3)
N1D C5D H5D1 110.9
C4D C5D H5D1 110.9
N1D C5D H5D2 110.9
C4D C5D H5D2 110.9
H5D1 C5D H5D2 108.9
N1D C11D C16D 120.5(4)
N1D C11D C12D 122.5(4)
C16D C11D C12D 117.0(4)
C13D C12D C11D 121.5(4)
C13D C12D H12D 119.2
C11D C12D H12D 119.2
C12D C13D C14D 119.7(4)
C12D C13D H13D 120.1
C14D C13D H13D 120.1
C15D C14D C13D 120.5(4)
C15D C14D Br1D 119.6(3)
C13D C14D Br1D 119.9(3)
C14D C15D C16D 120.0(4)
C14D C15D H15D 120.0
C16D C15D H15D 120.0
C15D C16D C11D 121.3(4)
C15D C16D H16D 119.3
C11D C16D H16D 119.3

loop_
_geom_bond_atom_site_label_1
_geom_bond_atom_site_label_2
_geom_bond_distance
N1A C11A 1.373(5)
N1A C5A 1.462(5)
N1A C2A 1.468(6)
C2A C3A 1.531(6)
C2A C2B 1.537(6)
C2A H2A 0.9900
C3A C4A 1.518(8)
C3A H3A1 0.9800
C3A H3A2 0.9800
C4A C5A 1.525(7)
C4A H4A1 0.9800
C4A H4A2 0.9800
C5A H5A1 0.9800
C5A H5A2 0.9800
C11A C12A 1.397(6)
C11A C16A 1.398(6)
C12A C13A 1.389(6)
C12A H12A 0.9400
C13A C14A 1.362(6)
C13A H13A 0.9400
C14A C15A 1.381(6)
C14A Br1A 1.899(4)
C15A C16A 1.390(6)
C15A H15A 0.9400
C16A H16A 0.9400
N1B C11B 1.386(5)
N1B C5B 1.451(5)
N1B C2B 1.473(5)
C2B C3B 1.529(6)
C2B H2B 0.9900
C3B C4B 1.522(7)
C3B H3B1 0.9800
C3B H3B2 0.9800
C4B C5B 1.515(7)
C4B H4B1 0.9800
C4B H4B2 0.9800
C5B H5B1 0.9800
C5B H5B2 0.9800
C11B C16B 1.396(6)
C11B C12B 1.404(6)
C12B C13B 1.382(6)
C12B H12B 0.9400
C13B C14B 1.371(6)
C13B H13B 0.9400
C14B C15B 1.378(6)
C14B Br1B 1.911(4)
C15B C16B 1.387(6)
C15B H15B 0.9400
C16B H16B 0.9400
N1C C11C 1.373(5)
N1C C5C 1.460(5)
N1C C2C 1.474(5)
C2C C3C 1.527(6)
C2C C2D 1.545(6)
C2C H2C 0.9900
C3C C4C 1.522(6)
C3C H3C1 0.9800
C3C H3C2 0.9800
C4C C5C 1.521(6)
C4C H4C1 0.9800
C4C H4C2 0.9800
C5C H5C1 0.9800
C5C H5C2 0.9800
C11C C12C 1.404(5)
C11C C16C 1.406(5)
C12C C13C 1.382(6)
C12C H12C 0.9400
C13C C14C 1.382(6)
C13C H13C 0.9400
C14C C15C 1.368(6)
C14C Br1C 1.908(4)
C15C C16C 1.377(6)
C15C H15C 0.9400
C16C H16C 0.9400
N1D C11D 1.378(5)
N1D C5D 1.461(5)
N1D C2D 1.469(5)
C2D C3D 1.538(6)
C2D H2D 0.9900
C3D C4D 1.514(6)
C3D H3D1 0.9800
C3D H3D2 0.9800
C4D C5D 1.518(6)
C4D H4D1 0.9800
C4D H4D2 0.9800
C5D H5D1 0.9800
C5D H5D2 0.9800
C11D C16D 1.404(6)
C11D C12D 1.407(6)
C12D C13D 1.379(6)
C12D H12D 0.9400
C13D C14D 1.381(6)
C13D H13D 0.9400
C14D C15D 1.374(6)
C14D Br1D 1.906(4)
C15D C16D 1.383(6)
C15D H15D 0.9400
C16D H16D 0.9400

loop_
_geom_torsion_atom_site_label_1
_geom_torsion_atom_site_label_2
_geom_torsion_atom_site_label_3
_geom_torsion_atom_site_label_4
_geom_torsion
C11A N1A C2A C3A 144.7(4)
C5A N1A C2A C3A -19.3(5)
C11A N1A C2A C2B -95.1(5)
C5A N1A C2A C2B 100.9(4)
N1A C2A C3A C4A 34.0(5)
C2B C2A C3A C4A -87.0(5)
C2A C3A C4A C5A -36.7(5)
C11A N1A C5A C4A -168.1(4)
C2A N1A C5A C4A -3.3(5)
C3A C4A C5A N1A 24.8(5)
C5A N1A C11A C12A 163.8(4)
C2A N1A C11A C12A 1.1(7)
C5A N1A C11A C16A -14.7(6)
C2A N1A C11A C16A -177.4(4)
N1A C11A C12A C13A -175.7(4)
C16A C11A C12A C13A 2.9(7)
C11A C12A C13A C14A -0.4(7)
C12A C13A C14A C15A -2.2(7)
C12A C13A C14A Br1A 179.5(4)
C13A C14A C15A C16A 2.2(7)
Br1A C14A C15A C16A -179.5(3)
C14A C15A C16A C11A 0.4(7)
N1A C11A C16A C15A 175.7(4)
C12A C11A C16A C15A -2.8(6)
C11B N1B C2B C3B 146.3(4)
C5B N1B C2B C3B -12.3(5)
C11B N1B C2B C2A -93.9(5)
C5B N1B C2B C2A 107.5(4)
N1A C2A C2B N1B 51.1(5)
C3A C2A C2B N1B 165.7(4)
N1A C2A C2B C3B 166.0(3)
C3A C2A C2B C3B -79.4(5)
N1B C2B C3B C4B 31.3(5)
C2A C2B C3B C4B -89.8(5)
C2B C3B C4B C5B -39.0(5)
C11B N1B C5B C4B -171.4(4)
C2B N1B C5B C4B -11.8(5)
C3B C4B C5B N1B 31.2(5)
C5B N1B C11B C16B -11.1(6)
C2B N1B C11B C16B -168.1(4)
C5B N1B C11B C12B 170.8(4)
C2B N1B C11B C12B 13.8(6)
N1B C11B C12B C13B 176.5(4)
C16B C11B C12B C13B -1.6(6)
C11B C12B C13B C14B 1.1(6)
C12B C13B C14B C15B 1.0(6)
C12B C13B C14B Br1B -179.6(3)
C13B C14B C15B C16B -2.5(6)
Br1B C14B C15B C16B 178.1(3)
C14B C15B C16B C11B 1.9(6)
N1B C11B C16B C15B -178.0(4)
C12B C11B C16B C15B 0.1(6)
C11C N1C C2C C3C -141.2(4)
C5C N1C C2C C3C 14.1(4)
C11C N1C C2C C2D 99.0(4)
C5C N1C C2C C2D -105.7(4)
N1C C2C C3C C4C -32.8(4)
C2D C2C C3C C4C 89.7(4)
C2C C3C C4C C5C 39.3(4)
C11C N1C C5C C4C 166.6(3)
C2C N1C C5C C4C 10.4(4)
C3C C4C C5C N1C -30.6(4)
C5C N1C C11C C12C -170.3(4)
C2C N1C C11C C12C -17.1(6)
C5C N1C C11C C16C 9.6(6)
C2C N1C C11C C16C 162.8(4)
N1C C11C C12C C13C 177.0(4)
C16C C11C C12C C13C -2.8(6)
C11C C12C C13C C14C 2.1(7)
C12C C13C C14C C15C -0.4(7)
C12C C13C C14C Br1C 178.7(3)
C13C C14C C15C C16C -0.5(7)
Br1C C14C C15C C16C -179.7(3)
C14C C15C C16C C11C -0.3(6)
N1C C11C C16C C15C -177.9(4)
C12C C11C C16C C15C 1.9(6)
C11D N1D C2D C3D -143.7(4)
C5D N1D C2D C3D 12.5(4)
C11D N1D C2D C2C 95.9(4)
C5D N1D C2D C2C -107.9(4)
N1C C2C C2D N1D -49.0(4)
C3C C2C C2D N1D -164.5(3)
N1C C2C C2D C3D -164.6(3)
C3C C2C C2D C3D 80.0(4)
N1D C2D C3D C4D -31.6(4)
C2C C2D C3D C4D 90.8(4)
C2D C3D C4D C5D 38.9(4)
C11D N1D C5D C4D 168.4(4)
C2D N1D C5D C4D 11.5(5)
C3D C4D C5D N1D -31.1(4)
C5D N1D C11D C16D 11.2(6)
C2D N1D C11D C16D 165.5(4)
C5D N1D C11D C12D -169.6(4)
C2D N1D C11D C12D -15.4(6)
N1D C11D C12D C13D -178.4(4)
C16D C11D C12D C13D 0.8(6)
C11D C12D C13D C14D -0.1(6)
C12D C13D C14D C15D -0.6(6)
C12D C13D C14D Br1D 176.8(3)
C13D C14D C15D C16D 0.5(6)
Br1D C14D C15D C16D -176.9(3)
C14D C15D C16D C11D 0.3(6)
N1D C11D C16D C15D 178.3(4)
C12D C11D C16D C15D -0.9(6)
